data_7120178
loop_
_publ_author_name
'Andruh, Marius'
'Patrascu, Andrei'
'Calancea, Sergiu'
'Briganti, Matteo'
'Soriano, Stephane Serge Yves Gerome'
'Madalan, Augustin M.'
'Cassaro, Rafael A. A.'
'Caneschi, Andrea'
'Totti, Federico'
'Vaz, Maria G. F.'

_publ_section_title
;
 Chimeric design of heterospin 2p-3d, 2p-4f, and 2p-3d-4f complexes using
 a novel family of paramagnetic dissymmetric compartmental ligands
;
_journal_name_full 'Chem. Commun.'
_journal_paper_doi 10.1039/C7CC03236F
_journal_year 2017
_chemical_formula_sum 'C39 H33 Br Co Dy F24 N4 O11'
_chemical_formula_weight 1491.03
_space_group_crystal_system monoclinic
_space_group_IT_number 14
_space_group_name_Hall '-P 2ybc'
_space_group_name_H-M_alt 'P 1 21/c 1'
_symmetry_space_group_name_Hall '-P 2ybc'
_symmetry_space_group_name_H-M 'P 1 21/c 1'
_atom_sites_solution_hydrogens geom
_audit_creation_method SHELXL-2014/7
_audit_update_record
;
2017-03-23 deposited with the CCDC.
2017-05-23 downloaded from the CCDC.
;
_cell_angle_alpha 90
_cell_angle_beta 112.084(2)
_cell_angle_gamma 90
_cell_formula_units_Z 4
_cell_length_a 22.9813(8)
_cell_length_b 12.2926(4)
_cell_length_c 20.8211(7)
_cell_measurement_reflns_used 116
_cell_measurement_temperature 293(2)
_cell_measurement_theta_max 15.2422
_cell_measurement_theta_min 1.9390
_cell_volume 5450.4(3)
_computing_structure_refinement 'SHELXL-2014/7 (Sheldrick, 2014)'
_diffrn_ambient_temperature 293(2)
_diffrn_measured_fraction_theta_full 0.997
_diffrn_measured_fraction_theta_max 0.997
_diffrn_measurement_device_type 'Bruker APEX-II CCD'
_diffrn_measurement_method '\f and \w scans'
_diffrn_radiation_type MoK\a
_diffrn_radiation_wavelength 0.71073
_diffrn_reflns_av_R_equivalents 0.1327
_diffrn_reflns_av_unetI/netI 0.0512
_diffrn_reflns_Laue_measured_fraction_full 0.997
_diffrn_reflns_Laue_measured_fraction_max 0.997
_diffrn_reflns_limit_h_max 23
_diffrn_reflns_limit_h_min -23
_diffrn_reflns_limit_k_max 12
_diffrn_reflns_limit_k_min -12
_diffrn_reflns_limit_l_max 21
_diffrn_reflns_limit_l_min -21
_diffrn_reflns_number 80299
_diffrn_reflns_point_group_measured_fraction_full 0.997
_diffrn_reflns_point_group_measured_fraction_max 0.997
_diffrn_reflns_theta_full 21.731
_diffrn_reflns_theta_max 21.731
_diffrn_reflns_theta_min 2.111
_exptl_absorpt_coefficient_mu 2.536
_exptl_absorpt_correction_type multi-scan
_exptl_crystal_colour dark-purple
_exptl_crystal_density_diffrn 1.817
_exptl_crystal_description plate
_exptl_crystal_F_000 2908
_exptl_crystal_size_max 0.279
_exptl_crystal_size_mid 0.177
_exptl_crystal_size_min 0.078
_exptl_transmission_factor_max 0.7447
_exptl_transmission_factor_min 0.5977
_refine_diff_density_max 0.975
_refine_diff_density_min -0.724
_refine_diff_density_rms 0.091
_refine_ls_extinction_method none
_refine_ls_goodness_of_fit_ref 1.058
_refine_ls_hydrogen_treatment constr
_refine_ls_matrix_type full
_refine_ls_number_parameters 757
_refine_ls_number_reflns 6428
_refine_ls_number_restraints 0
_refine_ls_restrained_S_all 1.058
_refine_ls_R_factor_all 0.0795
_refine_ls_R_factor_gt 0.0448
_refine_ls_shift/su_max 0.001
_refine_ls_shift/su_mean 0.000
_refine_ls_structure_factor_coef Fsqd
_refine_ls_weighting_details 'w=1/[\s^2^(Fo^2^)+(0.0252P)^2^+26.7423P] where P=(Fo^2^+2Fc^2^)/3'
_refine_ls_weighting_scheme calc
_refine_ls_wR_factor_gt 0.0840
_refine_ls_wR_factor_ref 0.0971
_reflns_Friedel_coverage 0.000
_reflns_number_gt 4651
_reflns_number_total 6428
_reflns_threshold_expression 'I > 2\s(I)'
_cod_data_source_file c7cc03236f2.cif
_cod_data_source_block compound3
_cod_database_code 7120178
_shelx_shelxl_version_number 2014/7
_shelx_space_group_comment
;
The symmetry employed for this shelxl refinement is uniquely defined
by the following loop, which should always be used as a source of
symmetry information in preference to the above space-group names.
They are only intended as comments.
;
_exptl_absorpt_special_details 'SADABS V2014/5 (Bruker AXS Inc.)'

loop_
_space_group_symop_operation_xyz
'x, y, z'
'-x, y+1/2, -z+1/2'
'-x, -y, -z'
'x, -y-1/2, z-1/2'

loop_
_atom_site_label
_atom_site_type_symbol
_atom_site_fract_x
_atom_site_fract_y
_atom_site_fract_z
_atom_site_U_iso_or_equiv
_atom_site_adp_type
_atom_site_occupancy
_atom_site_site_symmetry_order
_atom_site_calc_flag
_atom_site_refinement_flags_posn
_atom_site_refinement_flags_adp
_atom_site_refinement_flags_occupancy
_atom_site_disorder_assembly
_atom_site_disorder_group
C1 C 0.5904(4) 0.2368(7) 0.5701(5) 0.060(3) Uani 1 1 d . . . . .
C2 C 0.5726(4) 0.3106(7) 0.6080(4) 0.053(2) Uani 1 1 d . . . . .
H2 H 0.5302 0.3215 0.5992 0.064 Uiso 1 1 calc R U . . .
C3 C 0.6183(4) 0.3703(6) 0.6604(4) 0.039(2) Uani 1 1 d . . . . .
C4 C 0.6811(4) 0.3529(6) 0.6731(4) 0.039(2) Uani 1 1 d . . . . .
C5 C 0.6987(4) 0.2752(7) 0.6354(4) 0.048(2) Uani 1 1 d . . . . .
C6 C 0.6524(5) 0.2180(7) 0.5825(5) 0.062(3) Uani 1 1 d . . . . .
H6 H 0.6637 0.1676 0.5560 0.074 Uiso 1 1 calc R U . . .
C7 C 0.5984(4) 0.4470(7) 0.7012(4) 0.041(2) Uani 1 1 d . . . . .
C8 C 0.5496(4) 0.5136(9) 0.7741(5) 0.065(3) Uani 1 1 d . . . . .
C9 C 0.5932(6) 0.4805(11) 0.8483(5) 0.125(5) Uani 1 1 d . . . . .
H9A H 0.5923 0.5358 0.8804 0.187 Uiso 1 1 calc R U . . .
H9B H 0.5791 0.4128 0.8603 0.187 Uiso 1 1 calc R U . . .
H9C H 0.6354 0.4723 0.8502 0.187 Uiso 1 1 calc R U . . .
C10 C 0.4832(5) 0.5256(11) 0.7698(7) 0.125(5) Uani 1 1 d . . . . .
H10A H 0.4809 0.5842 0.7993 0.188 Uiso 1 1 calc R U . . .
H10B H 0.4562 0.5411 0.7228 0.188 Uiso 1 1 calc R U . . .
H10C H 0.4700 0.4593 0.7845 0.188 Uiso 1 1 calc R U . . .
C11 C 0.5765(4) 0.6089(8) 0.7474(5) 0.061(3) Uani 1 1 d . . . . .
C12 C 0.5252(5) 0.6653(8) 0.6837(5) 0.090(4) Uani 1 1 d . . . . .
H12A H 0.4973 0.7062 0.6992 0.135 Uiso 1 1 calc R U . . .
H12B H 0.5451 0.7133 0.6618 0.135 Uiso 1 1 calc R U . . .
H12C H 0.5018 0.6109 0.6512 0.135 Uiso 1 1 calc R U . . .
C13 C 0.6146(5) 0.6927(10) 0.7972(6) 0.101(4) Uani 1 1 d . . . . .
H13A H 0.5886 0.7306 0.8167 0.152 Uiso 1 1 calc R U . . .
H13B H 0.6486 0.6579 0.8337 0.152 Uiso 1 1 calc R U . . .
H13C H 0.6312 0.7434 0.7735 0.152 Uiso 1 1 calc R U . . .
C14 C 0.7670(4) 0.2571(7) 0.6489(4) 0.058(3) Uani 1 1 d . . . . .
H14A H 0.7701 0.2030 0.6164 0.069 Uiso 1 1 calc R U . . .
H14B H 0.7845 0.3244 0.6395 0.069 Uiso 1 1 calc R U . . .
C15 C 0.8727(4) 0.2242(9) 0.7258(5) 0.080(3) Uani 1 1 d . . . . .
H15A H 0.8828 0.2968 0.7165 0.121 Uiso 1 1 calc R U . . .
H15B H 0.9002 0.2030 0.7715 0.121 Uiso 1 1 calc R U . . .
H15C H 0.8777 0.1751 0.6924 0.121 Uiso 1 1 calc R U . . .
C16 C 0.7911(5) 0.1079(8) 0.7355(6) 0.087(4) Uani 1 1 d . . . . .
H16A H 0.8269 0.0784 0.7734 0.104 Uiso 1 1 calc R U . . .
H16B H 0.7845 0.0633 0.6950 0.104 Uiso 1 1 calc R U . . .
C17 C 0.7345(6) 0.1002(9) 0.7539(6) 0.091(4) Uani 1 1 d . . . . .
H17A H 0.6976 0.1196 0.7139 0.109 Uiso 1 1 calc R U . . .
H17B H 0.7295 0.0257 0.7664 0.109 Uiso 1 1 calc R U . . .
C18 C 0.7729(5) 0.1176(8) 0.8788(5) 0.088(4) Uani 1 1 d . . . . .
H18A H 0.7758 0.1663 0.9159 0.132 Uiso 1 1 calc R U . . .
H18B H 0.7501 0.0537 0.8817 0.132 Uiso 1 1 calc R U . . .
H18C H 0.8143 0.0974 0.8823 0.132 Uiso 1 1 calc R U . . .
C19 C 0.6766(5) 0.1980(9) 0.8104(6) 0.107(4) Uani 1 1 d . . . . .
H19A H 0.6803 0.2453 0.8484 0.161 Uiso 1 1 calc R U . . .
H19B H 0.6526 0.2335 0.7675 0.161 Uiso 1 1 calc R U . . .
H19C H 0.6559 0.1320 0.8144 0.161 Uiso 1 1 calc R U . . .
C20 C 0.6265(10) 0.5174(15) 0.4704(7) 0.096(4) Uani 1 1 d . . . . .
C21 C 0.6605(4) 0.5860(8) 0.5353(5) 0.057(2) Uani 1 1 d . . . . .
C22 C 0.6496(5) 0.6964(8) 0.5316(4) 0.068(3) Uani 1 1 d . . . . .
H22 H 0.6217 0.7253 0.4902 0.081 Uiso 1 1 calc R U . . .
C23 C 0.6781(4) 0.7657(7) 0.5861(5) 0.054(2) Uani 1 1 d . . . . .
C24 C 0.6609(6) 0.8868(9) 0.5777(6) 0.086(4) Uani 1 1 d . . . . .
C25 C 0.8887(8) 0.4860(16) 0.5915(8) 0.117(5) Uani 1 1 d . . . . .
C26 C 0.8672(5) 0.5602(9) 0.6359(5) 0.066(3) Uani 1 1 d . . . . .
C27 C 0.8973(5) 0.6579(10) 0.6604(6) 0.090(4) Uani 1 1 d . . . . .
H27 H 0.9295 0.6801 0.6467 0.108 Uiso 1 1 calc R U . . .
C28 C 0.8808(5) 0.7229(9) 0.7045(6) 0.070(3) Uani 1 1 d . . . . .
C29 C 0.9185(9) 0.8273(14) 0.7315(10) 0.118(5) Uani 1 1 d . . . . .
C30 C 0.9520(5) 0.5070(10) 0.8601(6) 0.070(3) Uani 1 1 d . . . . .
C31 C 0.8833(4) 0.5416(7) 0.8424(5) 0.049(2) Uani 1 1 d . . . . .
C32 C 0.8743(4) 0.6266(7) 0.8794(4) 0.056(3) Uani 1 1 d . . . . .
H32 H 0.9078 0.6508 0.9182 0.068 Uiso 1 1 calc R U . . .
C33 C 0.8167(5) 0.6783(7) 0.8609(5) 0.055(2) Uani 1 1 d . . . . .
C34 C 0.8105(7) 0.7733(11) 0.9054(7) 0.093(4) Uani 1 1 d . . . . .
C35 C 0.9598(6) 0.2181(11) 0.9689(7) 0.091(4) Uani 1 1 d . . . . .
C36 C 0.8982(4) 0.2808(8) 0.9327(6) 0.058(3) Uani 1 1 d . . . . .
C37 C 0.8746(5) 0.3449(8) 0.9699(5) 0.065(3) Uani 1 1 d . . . . .
H37 H 0.8985 0.3550 1.0168 0.078 Uiso 1 1 calc R U . . .
C38 C 0.8167(5) 0.3963(7) 0.9421(5) 0.060(3) Uani 1 1 d . . . . .
C39 C 0.7924(7) 0.4588(12) 0.9890(6) 0.089(4) Uani 1 1 d . . . . .
N1 N 0.5545(3) 0.4235(7) 0.7290(4) 0.0561(19) Uani 1 1 d . . . . .
N2 N 0.6161(3) 0.5490(5) 0.7165(3) 0.0406(17) Uani 1 1 d . . . . .
N3 N 0.8063(3) 0.2206(6) 0.7210(4) 0.056(2) Uani 1 1 d . . . . .
N4 N 0.7398(3) 0.1723(6) 0.8117(4) 0.062(2) Uani 1 1 d . . . . .
O1 O 0.5279(3) 0.3324(6) 0.7254(4) 0.084(2) Uani 1 1 d . . . . .
O2 O 0.6533(2) 0.6018(4) 0.6935(3) 0.0479(14) Uani 1 1 d . . . . .
O3 O 0.7268(2) 0.4072(4) 0.7243(2) 0.0366(12) Uani 1 1 d . . . . .
O4 O 0.6955(3) 0.5340(5) 0.5860(3) 0.0562(16) Uani 1 1 d . . . . .
O5 O 0.7175(3) 0.7422(4) 0.6438(3) 0.0563(16) Uani 1 1 d . . . . .
O6 O 0.8222(3) 0.5208(5) 0.6484(3) 0.0629(17) Uani 1 1 d . . . . .
O7 O 0.8392(3) 0.7067(5) 0.7273(3) 0.0607(17) Uani 1 1 d . . . . .
O8 O 0.8434(2) 0.4915(4) 0.7921(3) 0.0451(14) Uani 1 1 d . . . . .
O9 O 0.7681(3) 0.6602(5) 0.8094(3) 0.0515(15) Uani 1 1 d . . . . .
O10 O 0.8744(3) 0.2619(5) 0.8684(3) 0.0581(16) Uani 1 1 d . . . . .
O11 O 0.7796(3) 0.3963(5) 0.8795(3) 0.0563(16) Uani 1 1 d . . . . .
F1 F 0.5682(14) 0.493(4) 0.468(2) 0.163(16) Uani 0.6 1 d . . P A 1
F2 F 0.6490(18) 0.427(2) 0.4694(11) 0.116(10) Uani 0.6 1 d . . P A 1
F3 F 0.624(3) 0.564(2) 0.4141(9) 0.147(11) Uani 0.6 1 d . . P A 1
F2A F 0.672(2) 0.483(10) 0.449(4) 0.27(4) Uani 0.4 1 d . . P A 2
F3A F 0.5821(18) 0.570(3) 0.4211(19) 0.097(10) Uani 0.4 1 d . . P A 2
F1A F 0.603(4) 0.436(5) 0.482(2) 0.18(4) Uani 0.4 1 d . . P A 2
F4 F 0.7131(4) 0.9457(5) 0.5968(4) 0.132(3) Uani 1 1 d . . . . .
F5 F 0.6315(5) 0.9147(6) 0.6169(5) 0.146(3) Uani 1 1 d . . . . .
F6 F 0.6279(4) 0.9163(5) 0.5141(4) 0.133(3) Uani 1 1 d . . . . .
F7 F 0.9345(6) 0.5253(10) 0.5792(8) 0.248(7) Uani 1 1 d . . . . .
F8 F 0.8987(7) 0.3932(8) 0.6086(6) 0.214(7) Uani 1 1 d . . . . .
F9 F 0.8491(6) 0.4844(11) 0.5300(5) 0.220(6) Uani 1 1 d . . . . .
F10 F 0.9768(4) 0.8167(8) 0.7490(6) 0.187(5) Uani 1 1 d . . . . .
F11 F 0.9138(6) 0.8648(10) 0.7848(7) 0.238(7) Uani 1 1 d . . . . .
F12 F 0.9031(6) 0.8992(9) 0.6865(7) 0.271(9) Uani 1 1 d . . . . .
F13 F 0.9837(3) 0.4970(7) 0.9269(3) 0.122(3) Uani 1 1 d . . . . .
F14 F 0.9576(3) 0.4134(6) 0.8340(4) 0.115(2) Uani 1 1 d . . . . .
F15 F 0.9820(3) 0.5775(7) 0.8384(4) 0.136(3) Uani 1 1 d . . . . .
F16 F 0.8471(4) 0.7616(7) 0.9709(4) 0.159(4) Uani 1 1 d . . . . .
F17 F 0.7579(4) 0.7908(8) 0.9050(5) 0.182(5) Uani 1 1 d . . . . .
F18 F 0.8321(6) 0.8608(7) 0.8886(6) 0.201(5) Uani 1 1 d . . . . .
F19 F 1.0020(3) 0.2432(8) 0.9470(5) 0.160(4) Uani 1 1 d . . . . .
F20 F 0.9491(3) 0.1134(6) 0.9603(4) 0.134(3) Uani 1 1 d . . . . .
F21 F 0.9825(3) 0.2294(7) 1.0364(4) 0.141(3) Uani 1 1 d . . . . .
F22 F 0.7433(4) 0.4005(8) 0.9938(4) 0.153(3) Uani 1 1 d . . . . .
F23 F 0.8290(4) 0.4665(9) 1.0513(4) 0.183(5) Uani 1 1 d . . . . .
F24 F 0.7655(4) 0.5496(6) 0.9637(4) 0.134(3) Uani 1 1 d . . . . .
Co1 Co 0.79077(5) 0.31747(9) 0.79942(6) 0.0453(3) Uani 1 1 d . . . . .
Br1 Br 0.52778(5) 0.15742(10) 0.49889(7) 0.1069(5) Uani 1 1 d . . . . .
Dy1 Dy 0.75685(2) 0.58079(3) 0.70319(2) 0.04010(14) Uani 1 1 d . . . . .

loop_
_atom_site_aniso_label
_atom_site_aniso_U_11
_atom_site_aniso_U_22
_atom_site_aniso_U_33
_atom_site_aniso_U_23
_atom_site_aniso_U_13
_atom_site_aniso_U_12
C1 0.051(7) 0.043(6) 0.066(6) -0.020(5) -0.001(5) -0.004(5)
C2 0.032(5) 0.053(6) 0.061(6) -0.001(5) 0.000(5) -0.006(5)
C3 0.038(6) 0.030(5) 0.042(5) -0.002(4) 0.009(4) 0.005(4)
C4 0.040(6) 0.024(5) 0.048(5) -0.001(4) 0.012(5) 0.002(4)
C5 0.041(6) 0.038(5) 0.057(6) -0.012(5) 0.010(5) -0.001(4)
C6 0.058(7) 0.048(6) 0.065(6) -0.009(5) 0.007(6) 0.006(5)
C7 0.029(5) 0.045(6) 0.042(5) 0.010(4) 0.007(4) 0.001(4)
C8 0.051(7) 0.087(8) 0.062(6) -0.003(6) 0.026(5) -0.009(6)
C9 0.164(13) 0.156(13) 0.053(7) 0.016(8) 0.038(8) 0.016(11)
C10 0.098(10) 0.134(12) 0.183(14) -0.026(10) 0.098(10) -0.007(9)
C11 0.061(7) 0.066(7) 0.069(6) -0.019(5) 0.039(6) 0.009(5)
C12 0.085(8) 0.078(8) 0.102(8) -0.007(7) 0.029(7) 0.038(7)
C13 0.076(8) 0.131(11) 0.110(9) -0.075(8) 0.049(7) -0.025(8)
C14 0.060(7) 0.060(6) 0.057(6) -0.024(5) 0.026(5) 0.000(5)
C15 0.045(7) 0.110(9) 0.085(7) -0.036(7) 0.023(6) 0.012(6)
C16 0.076(8) 0.047(7) 0.119(9) -0.017(6) 0.016(7) 0.014(6)
C17 0.097(10) 0.056(7) 0.097(9) 0.007(7) 0.010(7) -0.015(7)
C18 0.096(9) 0.059(7) 0.090(8) 0.024(6) 0.013(7) 0.003(6)
C19 0.056(8) 0.100(9) 0.159(12) 0.065(9) 0.034(8) -0.003(7)
C20 0.129(17) 0.083(12) 0.053(10) -0.011(9) 0.008(10) 0.000(12)
C21 0.060(6) 0.059(7) 0.047(6) -0.009(6) 0.015(5) -0.013(6)
C22 0.081(8) 0.051(7) 0.044(6) 0.014(5) -0.007(5) -0.009(6)
C23 0.048(6) 0.046(6) 0.055(6) 0.003(5) 0.005(5) -0.020(5)
C24 0.100(10) 0.054(8) 0.066(8) 0.010(6) -0.011(7) -0.018(7)
C25 0.129(13) 0.180(17) 0.090(11) 0.023(11) 0.097(10) 0.044(12)
C26 0.061(7) 0.090(9) 0.052(6) 0.020(6) 0.030(6) 0.009(6)
C27 0.086(9) 0.089(9) 0.123(10) -0.004(8) 0.072(8) -0.025(8)
C28 0.062(8) 0.064(8) 0.081(8) 0.020(6) 0.024(7) -0.008(6)
C29 0.113(13) 0.122(14) 0.147(15) -0.026(12) 0.082(12) -0.054(12)
C30 0.059(8) 0.077(8) 0.073(8) -0.017(7) 0.025(6) -0.003(6)
C31 0.044(6) 0.050(6) 0.052(6) -0.004(5) 0.015(5) -0.001(5)
C32 0.049(7) 0.057(6) 0.045(6) -0.020(5) -0.004(5) 0.002(5)
C33 0.064(7) 0.051(6) 0.052(6) -0.018(5) 0.022(6) 0.004(6)
C34 0.090(10) 0.076(9) 0.079(9) -0.040(7) -0.008(8) 0.007(8)
C35 0.060(9) 0.086(10) 0.099(10) 0.020(8) -0.001(8) 0.018(7)
C36 0.038(6) 0.055(6) 0.067(7) 0.008(6) 0.005(6) -0.001(5)
C37 0.061(7) 0.073(7) 0.048(6) 0.001(6) 0.006(6) 0.000(6)
C38 0.071(8) 0.053(7) 0.060(7) -0.004(5) 0.029(6) -0.005(6)
C39 0.110(11) 0.100(11) 0.067(8) -0.002(7) 0.043(8) 0.024(9)
N1 0.047(5) 0.058(5) 0.066(5) 0.002(5) 0.024(4) -0.003(4)
N2 0.036(4) 0.041(5) 0.048(4) 0.000(3) 0.018(4) -0.004(3)
N3 0.048(5) 0.049(5) 0.064(5) -0.011(4) 0.014(4) 0.002(4)
N4 0.049(5) 0.054(5) 0.072(6) 0.016(5) 0.009(4) -0.001(4)
O1 0.072(5) 0.072(5) 0.117(6) 0.017(4) 0.047(4) -0.020(4)
O2 0.045(4) 0.039(4) 0.063(4) -0.002(3) 0.025(3) 0.004(3)
O3 0.035(3) 0.034(3) 0.037(3) -0.008(3) 0.010(3) -0.007(3)
O4 0.061(4) 0.050(4) 0.050(4) -0.007(3) 0.012(3) 0.000(3)
O5 0.064(4) 0.044(4) 0.047(4) -0.001(3) 0.005(3) -0.014(3)
O6 0.057(4) 0.078(5) 0.058(4) -0.008(3) 0.027(3) -0.004(4)
O7 0.055(4) 0.064(4) 0.069(4) -0.001(3) 0.029(4) -0.017(3)
O8 0.041(3) 0.049(4) 0.041(3) -0.012(3) 0.010(3) -0.001(3)
O9 0.044(4) 0.059(4) 0.046(4) -0.007(3) 0.010(3) 0.003(3)
O10 0.046(4) 0.055(4) 0.066(4) -0.001(3) 0.013(3) 0.008(3)
O11 0.053(4) 0.065(4) 0.053(4) 0.013(3) 0.023(3) 0.012(3)
F1 0.109(19) 0.21(4) 0.12(3) -0.07(3) -0.013(15) -0.050(18)
F2 0.15(3) 0.082(14) 0.085(12) -0.044(11) 0.007(14) -0.005(18)
F3 0.25(4) 0.137(19) 0.039(9) -0.013(9) 0.033(18) -0.04(3)
F2A 0.15(4) 0.45(11) 0.24(5) -0.27(7) 0.12(4) -0.11(5)
F3A 0.095(19) 0.104(18) 0.051(16) -0.018(14) -0.019(14) 0.013(18)
F1A 0.23(7) 0.15(5) 0.076(19) 0.03(3) -0.04(4) -0.13(5)
F4 0.129(6) 0.061(4) 0.156(7) 0.015(4) -0.003(5) -0.040(4)
F5 0.218(10) 0.085(5) 0.150(7) 0.011(5) 0.087(7) 0.049(6)
F6 0.170(7) 0.076(5) 0.098(5) 0.029(4) -0.014(5) 0.005(5)
F7 0.261(13) 0.254(13) 0.374(17) -0.145(12) 0.284(15) -0.103(11)
F8 0.389(18) 0.126(8) 0.246(12) 0.061(8) 0.256(13) 0.122(10)
F9 0.270(15) 0.294(15) 0.101(7) -0.046(8) 0.076(8) 0.078(12)
F10 0.105(7) 0.161(9) 0.288(13) -0.043(8) 0.065(8) -0.068(7)
F11 0.273(14) 0.207(12) 0.307(15) -0.142(12) 0.191(13) -0.190(11)
F12 0.273(15) 0.122(8) 0.277(15) 0.087(10) -0.058(12) -0.095(9)
F13 0.076(5) 0.175(7) 0.084(5) -0.001(5) -0.007(4) 0.034(5)
F14 0.050(4) 0.123(6) 0.162(6) -0.054(5) 0.031(4) 0.005(4)
F15 0.066(4) 0.139(6) 0.223(9) 0.064(6) 0.077(5) 0.007(5)
F16 0.180(8) 0.159(8) 0.098(6) -0.074(6) 0.007(6) 0.039(6)
F17 0.093(6) 0.218(10) 0.218(10) -0.157(8) 0.039(6) 0.021(6)
F18 0.356(17) 0.067(6) 0.246(12) -0.056(7) 0.189(12) -0.031(8)
F19 0.065(5) 0.197(9) 0.224(10) 0.117(8) 0.062(6) 0.057(5)
F20 0.096(5) 0.081(5) 0.175(7) 0.024(5) -0.005(5) 0.024(4)
F21 0.100(6) 0.164(8) 0.104(6) 0.010(5) -0.026(5) 0.033(5)
F22 0.175(8) 0.188(9) 0.145(7) -0.003(6) 0.118(7) -0.003(7)
F23 0.160(8) 0.291(13) 0.072(5) -0.077(6) 0.015(5) 0.057(8)
F24 0.209(9) 0.098(6) 0.134(6) 0.008(5) 0.109(6) 0.050(6)
Co1 0.0399(7) 0.0422(7) 0.0493(7) -0.0004(6) 0.0117(6) 0.0041(6)
Br1 0.0704(8) 0.0841(9) 0.1204(10) -0.0513(8) -0.0165(7) -0.0099(7)
Dy1 0.0397(2) 0.0391(2) 0.0391(2) -0.0041(2) 0.01213(17) -0.0045(2)

loop_
_atom_type_symbol
_atom_type_description
_atom_type_scat_dispersion_real
_atom_type_scat_dispersion_imag
_atom_type_scat_source
C C 0.0033 0.0016 'International Tables Vol C Tables 4.2.6.8 and 6.1.1.4'
H H 0.0000 0.0000 'International Tables Vol C Tables 4.2.6.8 and 6.1.1.4'
N N 0.0061 0.0033 'International Tables Vol C Tables 4.2.6.8 and 6.1.1.4'
O O 0.0106 0.0060 'International Tables Vol C Tables 4.2.6.8 and 6.1.1.4'
F F 0.0171 0.0103 'International Tables Vol C Tables 4.2.6.8 and 6.1.1.4'
Co Co 0.3494 0.9721 'International Tables Vol C Tables 4.2.6.8 and 6.1.1.4'
Br Br -0.2901 2.4595 'International Tables Vol C Tables 4.2.6.8 and 6.1.1.4'
Dy Dy -0.1892 4.4098 'International Tables Vol C Tables 4.2.6.8 and 6.1.1.4'

loop_
_geom_angle_atom_site_label_1
_geom_angle_atom_site_label_2
_geom_angle_atom_site_label_3
_geom_angle
C2 C1 C6 121.4(8)
C2 C1 Br1 119.3(7)
C6 C1 Br1 119.3(7)
C1 C2 C3 119.9(8)
C1 C2 H2 120.1
C3 C2 H2 120.1
C4 C3 C2 119.4(8)
C4 C3 C7 121.6(7)
C2 C3 C7 119.1(8)
O3 C4 C3 121.2(7)
O3 C4 C5 118.5(7)
C3 C4 C5 120.2(7)
C4 C5 C6 119.6(8)
C4 C5 C14 120.1(7)
C6 C5 C14 120.2(8)
C1 C6 C5 119.5(9)
C1 C6 H6 120.2
C5 C6 H6 120.2
N2 C7 N1 107.8(8)
N2 C7 C3 128.6(8)
N1 C7 C3 123.6(8)
N1 C8 C10 110.7(9)
N1 C8 C11 101.8(7)
C10 C8 C11 116.4(9)
N1 C8 C9 105.2(9)
C10 C8 C9 110.4(9)
C11 C8 C9 111.6(9)
C8 C9 H9A 109.5
C8 C9 H9B 109.5
H9A C9 H9B 109.5
C8 C9 H9C 109.5
H9A C9 H9C 109.5
H9B C9 H9C 109.5
C8 C10 H10A 109.5
C8 C10 H10B 109.5
H10A C10 H10B 109.5
C8 C10 H10C 109.5
H10A C10 H10C 109.5
H10B C10 H10C 109.5
N2 C11 C13 110.3(8)
N2 C11 C8 100.0(7)
C13 C11 C8 119.3(8)
N2 C11 C12 104.0(7)
C13 C11 C12 110.0(9)
C8 C11 C12 111.7(8)
C11 C12 H12A 109.5
C11 C12 H12B 109.5
H12A C12 H12B 109.5
C11 C12 H12C 109.5
H12A C12 H12C 109.5
H12B C12 H12C 109.5
C11 C13 H13A 109.5
C11 C13 H13B 109.5
H13A C13 H13B 109.5
C11 C13 H13C 109.5
H13A C13 H13C 109.5
H13B C13 H13C 109.5
N3 C14 C5 115.0(7)
N3 C14 H14A 108.5
C5 C14 H14A 108.5
N3 C14 H14B 108.5
C5 C14 H14B 108.5
H14A C14 H14B 107.5
N3 C15 H15A 109.5
N3 C15 H15B 109.5
H15A C15 H15B 109.5
N3 C15 H15C 109.5
H15A C15 H15C 109.5
H15B C15 H15C 109.5
N3 C16 C17 113.9(8)
N3 C16 H16A 108.8
C17 C16 H16A 108.8
N3 C16 H16B 108.8
C17 C16 H16B 108.8
H16A C16 H16B 107.7
N4 C17 C16 111.2(9)
N4 C17 H17A 109.4
C16 C17 H17A 109.4
N4 C17 H17B 109.4
C16 C17 H17B 109.4
H17A C17 H17B 108.0
N4 C18 H18A 109.5
N4 C18 H18B 109.5
H18A C18 H18B 109.5
N4 C18 H18C 109.5
H18A C18 H18C 109.5
H18B C18 H18C 109.5
N4 C19 H19A 109.5
N4 C19 H19B 109.5
H19A C19 H19B 109.5
N4 C19 H19C 109.5
H19A C19 H19C 109.5
H19B C19 H19C 109.5
F2 C20 F3 105(3)
F1A C20 F3A 107(4)
F1A C20 F2A 105(5)
F3A C20 F2A 112(4)
F2 C20 F1 102(3)
F3 C20 F1 111(3)
F1A C20 C21 114(3)
F2 C20 C21 115.7(18)
F3 C20 C21 113.1(17)
F3A C20 C21 113.8(19)
F2A C20 C21 105(2)
F1 C20 C21 109.0(18)
O4 C21 C22 127.1(8)
O4 C21 C20 114.8(11)
C22 C21 C20 118.1(11)
C23 C22 C21 123.0(8)
C23 C22 H22 118.5
C21 C22 H22 118.5
O5 C23 C22 127.3(9)
O5 C23 C24 113.7(8)
C22 C23 C24 119.0(9)
F5 C24 F6 109.0(12)
F5 C24 F4 107.1(10)
F6 C24 F4 105.5(10)
F5 C24 C23 111.1(10)
F6 C24 C23 114.4(10)
F4 C24 C23 109.3(10)
F8 C25 F9 105.8(19)
F8 C25 F7 110.1(15)
F9 C25 F7 97.9(12)
F8 C25 C26 117.8(12)
F9 C25 C26 110.7(13)
F7 C25 C26 112.4(16)
O6 C26 C27 126.5(10)
O6 C26 C25 112.3(11)
C27 C26 C25 121.2(12)
C28 C27 C26 121.8(10)
C28 C27 H27 119.1
C26 C27 H27 119.1
O7 C28 C27 127.7(10)
O7 C28 C29 114.0(11)
C27 C28 C29 118.2(12)
F12 C29 F11 108.4(18)
F12 C29 F10 105.2(14)
F11 C29 F10 102.7(17)
F12 C29 C28 111.0(15)
F11 C29 C28 114.3(13)
F10 C29 C28 114.4(15)
F15 C30 F14 107.3(9)
F15 C30 F13 106.1(9)
F14 C30 F13 104.9(10)
F15 C30 C31 111.4(9)
F14 C30 C31 113.5(9)
F13 C30 C31 113.0(9)
O8 C31 C32 128.9(8)
O8 C31 C30 115.0(8)
C32 C31 C30 115.9(9)
C31 C32 C33 121.8(8)
C31 C32 H32 119.1
C33 C32 H32 119.1
O9 C33 C32 127.8(8)
O9 C33 C34 113.6(9)
C32 C33 C34 118.6(9)
F17 C34 F18 109.4(13)
F17 C34 F16 105.8(13)
F18 C34 F16 102.3(11)
F17 C34 C33 116.5(11)
F18 C34 C33 109.8(12)
F16 C34 C33 112.1(10)
F19 C35 F21 108.3(11)
F19 C35 F20 108.8(13)
F21 C35 F20 103.3(11)
F19 C35 C36 113.2(11)
F21 C35 C36 113.2(12)
F20 C35 C36 109.5(10)
O10 C36 C37 127.4(9)
O10 C36 C35 112.3(10)
C37 C36 C35 120.3(10)
C36 C37 C38 123.6(9)
C36 C37 H37 118.2
C38 C37 H37 118.2
O11 C38 C37 127.0(9)
O11 C38 C39 113.5(10)
C37 C38 C39 119.4(10)
F23 C39 F24 112.9(12)
F23 C39 F22 102.4(11)
F24 C39 F22 101.6(11)
F23 C39 C38 116.2(11)
F24 C39 C38 114.4(10)
F22 C39 C38 107.3(10)
O1 N1 C7 125.3(8)
O1 N1 C8 123.2(7)
C7 N1 C8 110.7(8)
O2 N2 C7 124.7(7)
O2 N2 C11 120.3(7)
C7 N2 C11 113.1(7)
C16 N3 C15 109.0(8)
C16 N3 C14 112.5(7)
C15 N3 C14 105.8(7)
C16 N3 Co1 104.1(6)
C15 N3 Co1 112.9(5)
C14 N3 Co1 112.6(5)
C17 N4 C18 110.9(8)
C17 N4 C19 109.7(9)
C18 N4 C19 105.6(8)
C17 N4 Co1 106.2(6)
C18 N4 Co1 111.8(6)
C19 N4 Co1 112.7(6)
N2 O2 Dy1 134.9(4)
C4 O3 Co1 117.5(4)
C4 O3 Dy1 119.9(4)
Co1 O3 Dy1 117.6(2)
C21 O4 Dy1 133.9(6)
C23 O5 Dy1 135.3(5)
C26 O6 Dy1 135.7(6)
C28 O7 Dy1 134.7(7)
C31 O8 Dy1 123.1(5)
C33 O9 Dy1 129.3(5)
C36 O10 Co1 127.2(6)
C38 O11 Co1 127.2(6)
O3 Co1 O11 95.5(2)
O3 Co1 O10 161.2(2)
O11 Co1 O10 87.5(2)
O3 Co1 N3 89.7(2)
O11 Co1 N3 174.4(3)
O10 Co1 N3 88.2(3)
O3 Co1 N4 105.5(2)
O11 Co1 N4 93.1(3)
O10 Co1 N4 92.7(3)
N3 Co1 N4 83.5(3)
O6 Dy1 O2 145.34(19)
O6 Dy1 O5 101.7(2)
O2 Dy1 O5 71.3(2)
O6 Dy1 O3 95.4(2)
O2 Dy1 O3 75.66(18)
O5 Dy1 O3 142.52(18)
O6 Dy1 O9 137.3(2)
O2 Dy1 O9 77.38(19)
O5 Dy1 O9 91.65(19)
O3 Dy1 O9 97.97(18)
O6 Dy1 O7 72.3(2)
O2 Dy1 O7 131.4(2)
O5 Dy1 O7 70.9(2)
O3 Dy1 O7 146.51(19)
O9 Dy1 O7 74.3(2)
O6 Dy1 O4 70.3(2)
O2 Dy1 O4 75.29(19)
O5 Dy1 O4 72.57(19)
O3 Dy1 O4 82.49(18)
O9 Dy1 O4 151.6(2)
O7 Dy1 O4 119.8(2)
O6 Dy1 O8 74.53(19)
O2 Dy1 O8 129.73(18)
O5 Dy1 O8 146.84(19)
O3 Dy1 O8 69.95(17)
O9 Dy1 O8 72.47(18)
O7 Dy1 O8 76.7(2)
O4 Dy1 O8 132.47(19)

loop_
_geom_bond_atom_site_label_1
_geom_bond_atom_site_label_2
_geom_bond_distance
C1 C2 1.364(11)
C1 C6 1.368(12)
C1 Br1 1.901(8)
C2 C3 1.403(10)
C2 H2 0.9300
C3 C4 1.382(10)
C3 C7 1.452(11)
C4 O3 1.356(8)
C4 C5 1.389(10)
C5 C6 1.400(11)
C5 C14 1.505(11)
C6 H6 0.9300
C7 N2 1.320(9)
C7 N1 1.370(10)
C8 N1 1.483(11)
C8 C10 1.503(13)
C8 C11 1.525(13)
C8 C9 1.546(13)
C9 H9A 0.9600
C9 H9B 0.9600
C9 H9C 0.9600
C10 H10A 0.9600
C10 H10B 0.9600
C10 H10C 0.9600
C11 N2 1.490(10)
C11 C13 1.491(12)
C11 C12 1.565(12)
C12 H12A 0.9600
C12 H12B 0.9600
C12 H12C 0.9600
C13 H13A 0.9600
C13 H13B 0.9600
C13 H13C 0.9600
C14 N3 1.501(10)
C14 H14A 0.9700
C14 H14B 0.9700
C15 N3 1.492(10)
C15 H15A 0.9600
C15 H15B 0.9600
C15 H15C 0.9600
C16 N3 1.487(12)
C16 C17 1.489(14)
C16 H16A 0.9700
C16 H16B 0.9700
C17 N4 1.464(12)
C17 H17A 0.9700
C17 H17B 0.9700
C18 N4 1.476(11)
C18 H18A 0.9600
C18 H18B 0.9600
C18 H18C 0.9600
C19 N4 1.476(11)
C19 H19A 0.9600
C19 H19B 0.9600
C19 H19C 0.9600
C20 F1A 1.20(4)
C20 F2 1.23(3)
C20 F3 1.29(3)
C20 F3A 1.32(3)
C20 F2A 1.34(5)
C20 F1 1.35(4)
C20 C21 1.534(14)
C21 O4 1.237(10)
C21 C22 1.377(12)
C22 C23 1.374(12)
C22 H22 0.9300
C23 O5 1.236(9)
C23 C24 1.533(14)
C24 F5 1.287(14)
C24 F6 1.305(11)
C24 F4 1.328(12)
C25 F8 1.192(17)
C25 F9 1.262(17)
C25 F7 1.268(16)
C25 C26 1.509(16)
C26 O6 1.254(10)
C26 C27 1.383(14)
C27 C28 1.374(14)
C27 H27 0.9300
C28 O7 1.234(11)
C28 C29 1.532(17)
C29 F12 1.239(18)
C29 F11 1.242(15)
C29 F10 1.257(17)
C30 F15 1.291(11)
C30 F14 1.299(11)
C30 F13 1.312(11)
C30 C31 1.540(13)
C31 O8 1.263(9)
C31 C32 1.359(11)
C32 C33 1.387(12)
C32 H32 0.9300
C33 O9 1.244(10)
C33 C34 1.531(13)
C34 F17 1.224(14)
C34 F18 1.286(15)
C34 F16 1.314(13)
C35 F19 1.254(14)
C35 F21 1.310(13)
C35 F20 1.310(13)
C35 C36 1.538(13)
C36 O10 1.263(10)
C36 C37 1.353(12)
C37 C38 1.387(12)
C37 H37 0.9300
C38 O11 1.260(10)
C38 C39 1.506(14)
C39 F23 1.255(13)
C39 F24 1.289(12)
C39 F22 1.372(14)
N1 O1 1.265(9)
N2 O2 1.300(8)
N3 Co1 2.155(7)
N4 Co1 2.202(7)
O2 Dy1 2.327(5)
O3 Co1 2.024(5)
O3 Dy1 2.336(5)
O4 Dy1 2.385(6)
O5 Dy1 2.333(6)
O6 Dy1 2.322(6)
O7 Dy1 2.348(6)
O8 Dy1 2.412(5)
O9 Dy1 2.341(5)
O10 Co1 2.036(6)
O11 Co1 2.027(6)
